data_4514163
loop_
_publ_author_name
'Reay, Alan J.'
'Hammarback, L. Anders'
'Bray, Joshua T. W.'
'Sheridan, Thomas'
'Turnbull, David'
'Whitwood, Adrian C.'
'Fairlamb, Ian J. S.'

_publ_section_title
;
 Mild and Regioselective Pd(OAc)2-Catalyzed C--H Arylation of Tryptophans
 by [ArN2]X, Promoted by Tosic Acid
;
_journal_name_full 'ACS Catalysis'
_journal_page_first 5174
_journal_paper_doi 10.1021/acscatal.6b03121
_journal_year 2017
_chemical_absolute_configuration ad
_chemical_formula_moiety 'C20 H19 Cl N2 O3'
_chemical_formula_sum 'C20 H19 Cl N2 O3'
_chemical_formula_weight 370.82
_space_group_crystal_system trigonal
_space_group_IT_number 146
_space_group_name_Hall 'R 3'
_space_group_name_H-M_alt 'R 3'
_symmetry_space_group_name_Hall 'R 3'
_symmetry_space_group_name_H-M 'R 3 :H'
_atom_sites_solution_hydrogens mixed
_atom_sites_solution_primary direct
_audit_creation_date 2016-12-01
_audit_creation_method
;
Olex2 1.2
(compiled 2016.11.30 svn.r3356 for OlexSys, GUI svn.r5269)
;
_cell_angle_alpha 90
_cell_angle_beta 90
_cell_angle_gamma 120
_cell_formula_units_Z 9
_cell_length_a 20.7806(2)
_cell_length_b 20.7806(2)
_cell_length_c 11.18107(13)
_cell_measurement_reflns_used 13099
_cell_measurement_temperature 110.05(10)
_cell_measurement_theta_max 70.8280
_cell_measurement_theta_min 4.2340
_cell_volume 4181.48(7)
_computing_cell_refinement
;
CrysAlisPro, Agilent Technologies,
Version 1.171.37.34 (release 22-05-2014 CrysAlis171 .NET)
(compiled May 22 2014,16:03:01)
;
_computing_data_collection
;
CrysAlisPro, Agilent Technologies,
Version 1.171.37.34 (release 22-05-2014 CrysAlis171 .NET)
(compiled May 22 2014,16:03:01)
;
_computing_data_reduction
;
CrysAlisPro, Agilent Technologies,
Version 1.171.37.34 (release 22-05-2014 CrysAlis171 .NET)
(compiled May 22 2014,16:03:01)
;
_computing_molecular_graphics 'Olex2 (Dolomanov et al., 2009)'
_computing_publication_material 'Olex2 (Dolomanov et al., 2009)'
_computing_structure_refinement 'ShelXL (Sheldrick, 2015)'
_computing_structure_solution 'ShelXS (Sheldrick, 2008)'
_diffrn_ambient_environment N~2~
_diffrn_ambient_temperature 110.05(10)
_diffrn_detector 'CCD plate'
_diffrn_detector_area_resol_mean 16.1450
_diffrn_detector_type Eos
_diffrn_measured_fraction_theta_full 1.0000
_diffrn_measured_fraction_theta_max 1.0000
_diffrn_measurement_details
;
#__ type_ start__ end____ width___ exp.time_
  1 omega   -9.00   52.00   1.0000    4.0000
omega____ theta____ kappa____ phi______ frames
    -       54.0000  -57.0000   90.0000 61

#__ type_ start__ end____ width___ exp.time_
  2 omega    2.00   93.00   1.0000    4.0000
omega____ theta____ kappa____ phi______ frames
    -       54.0000  -99.0000   30.0000 91

#__ type_ start__ end____ width___ exp.time_
  3 omega   83.00  109.00   1.0000   12.0000
omega____ theta____ kappa____ phi______ frames
    -      108.0000 -111.0000   90.0000 26

#__ type_ start__ end____ width___ exp.time_
  4 omega   65.00  109.00   1.0000   12.0000
omega____ theta____ kappa____ phi______ frames
    -      108.0000 -111.0000  -30.0000 44

#__ type_ start__ end____ width___ exp.time_
  5 omega   46.00  137.00   1.0000   12.0000
omega____ theta____ kappa____ phi______ frames
    -      108.0000  -77.0000  -30.0000 91

#__ type_ start__ end____ width___ exp.time_
  6 omega   82.00  108.00   1.0000   12.0000
omega____ theta____ kappa____ phi______ frames
    -      108.0000   37.0000    0.0000 26

#__ type_ start__ end____ width___ exp.time_
  7 omega  114.00  176.00   1.0000   12.0000
omega____ theta____ kappa____ phi______ frames
    -      108.0000   77.0000    0.0000 62

#__ type_ start__ end____ width___ exp.time_
  8 omega  132.00  169.00   1.0000   12.0000
omega____ theta____ kappa____ phi______ frames
    -      108.0000   77.0000  -90.0000 37

#__ type_ start__ end____ width___ exp.time_
  9 omega  140.00  173.00   1.0000   12.0000
omega____ theta____ kappa____ phi______ frames
    -      108.0000   63.0000 -150.0000 33

#__ type_ start__ end____ width___ exp.time_
 10 omega  113.00  167.00   1.0000   12.0000
omega____ theta____ kappa____ phi______ frames
    -      108.0000   77.0000  -30.0000 54

#__ type_ start__ end____ width___ exp.time_
 11 omega  129.00  176.00   1.0000   12.0000
omega____ theta____ kappa____ phi______ frames
    -      108.0000   77.0000   30.0000 47

#__ type_ start__ end____ width___ exp.time_
 12 omega  137.00  168.00   1.0000   12.0000
omega____ theta____ kappa____ phi______ frames
    -      108.0000   77.0000  120.0000 31

#__ type_ start__ end____ width___ exp.time_
 13 omega  137.00  176.00   1.0000   12.0000
omega____ theta____ kappa____ phi______ frames
    -      108.0000   77.0000  150.0000 39

#__ type_ start__ end____ width___ exp.time_
 14 omega  118.00  173.00   1.0000   12.0000
omega____ theta____ kappa____ phi______ frames
    -      108.0000   77.0000   90.0000 55

#__ type_ start__ end____ width___ exp.time_
 15 omega  112.00  174.00   1.0000   12.0000
omega____ theta____ kappa____ phi______ frames
    -      108.0000   77.0000  -60.0000 62

#__ type_ start__ end____ width___ exp.time_
 16 omega  109.00  173.00   1.0000   12.0000
omega____ theta____ kappa____ phi______ frames
    -      108.0000  111.0000 -120.0000 64

#__ type_ start__ end____ width___ exp.time_
 17 omega  108.00  173.00   1.0000   12.0000
omega____ theta____ kappa____ phi______ frames
    -      108.0000   77.0000 -180.0000 65

#__ type_ start__ end____ width___ exp.time_
 18 omega  100.00  126.00   1.0000    4.0000
omega____ theta____ kappa____ phi______ frames
    -       60.0000   74.0000 -173.4918 26

#__ type_ start__ end____ width___ exp.time_
 19 omega   82.00  109.00   1.0000   12.0000
omega____ theta____ kappa____ phi______ frames
    -      108.0000   37.0000 -150.0000 27

#__ type_ start__ end____ width___ exp.time_
 20 omega   87.00  163.00   1.0000   12.0000
omega____ theta____ kappa____ phi______ frames
    -      108.0000   63.0000 -120.0000 76

#__ type_ start__ end____ width___ exp.time_
 21 omega   86.00  137.00   1.0000   12.0000
omega____ theta____ kappa____ phi______ frames
    -      108.0000   63.0000 -150.0000 51

#__ type_ start__ end____ width___ exp.time_
 22 omega   86.00  126.00   1.0000   12.0000
omega____ theta____ kappa____ phi______ frames
    -      108.0000   63.0000  -60.0000 40

#__ type_ start__ end____ width___ exp.time_
 23 omega   79.00  120.00   1.0000   12.0000
omega____ theta____ kappa____ phi______ frames
    -      108.0000   77.0000  -90.0000 41

#__ type_ start__ end____ width___ exp.time_
 24 omega   79.00  104.00   1.0000   12.0000
omega____ theta____ kappa____ phi______ frames
    -      108.0000   77.0000 -120.0000 25

#__ type_ start__ end____ width___ exp.time_
 25 omega   78.00  104.00   1.0000   12.0000
omega____ theta____ kappa____ phi______ frames
    -      108.0000   77.0000 -150.0000 26

#__ type_ start__ end____ width___ exp.time_
 26 omega   78.00  103.00   1.0000   12.0000
omega____ theta____ kappa____ phi______ frames
    -      108.0000   77.0000 -180.0000 25

#__ type_ start__ end____ width___ exp.time_
 27 omega   78.00  104.00   1.0000   12.0000
omega____ theta____ kappa____ phi______ frames
    -      108.0000   77.0000  -60.0000 26

#__ type_ start__ end____ width___ exp.time_
 28 omega   78.00  104.00   1.0000   12.0000
omega____ theta____ kappa____ phi______ frames
    -      108.0000   77.0000  -30.0000 26

#__ type_ start__ end____ width___ exp.time_
 29 omega   78.00  104.00   1.0000   12.0000
omega____ theta____ kappa____ phi______ frames
    -      108.0000   77.0000    0.0000 26

#__ type_ start__ end____ width___ exp.time_
 30 omega   78.00  104.00   1.0000   12.0000
omega____ theta____ kappa____ phi______ frames
    -      108.0000   77.0000   30.0000 26

#__ type_ start__ end____ width___ exp.time_
 31 omega   87.00  176.00   1.0000   12.0000
omega____ theta____ kappa____ phi______ frames
    -      108.0000   63.0000   60.0000 89

#__ type_ start__ end____ width___ exp.time_
 32 omega   86.00  147.00   1.0000   12.0000
omega____ theta____ kappa____ phi______ frames
    -      108.0000   63.0000  150.0000 61

#__ type_ start__ end____ width___ exp.time_
 33 omega   80.00  126.00   1.0000    4.0000
omega____ theta____ kappa____ phi______ frames
    -       56.0000   75.0000  132.9707 46

#__ type_ start__ end____ width___ exp.time_
 34 omega   81.00  112.00   1.0000    4.0000
omega____ theta____ kappa____ phi______ frames
    -       60.0000   76.0000  162.1639 31

#__ type_ start__ end____ width___ exp.time_
 35 omega   78.00  104.00   1.0000   12.0000
omega____ theta____ kappa____ phi______ frames
    -      108.0000   77.0000   90.0000 26

#__ type_ start__ end____ width___ exp.time_
 36 omega   86.00  145.00   1.0000   12.0000
omega____ theta____ kappa____ phi______ frames
    -      108.0000   63.0000  120.0000 59

#__ type_ start__ end____ width___ exp.time_
 37 omega   79.00  105.00   1.0000   12.0000
omega____ theta____ kappa____ phi______ frames
    -      108.0000   77.0000  120.0000 26

#__ type_ start__ end____ width___ exp.time_
 38 omega   78.00  104.00   1.0000   12.0000
omega____ theta____ kappa____ phi______ frames
    -      108.0000   77.0000  150.0000 26

#__ type_ start__ end____ width___ exp.time_
 39 omega   83.00  119.00   1.0000   12.0000
omega____ theta____ kappa____ phi______ frames
    -      108.0000   37.0000  120.0000 36

#__ type_ start__ end____ width___ exp.time_
 40 omega   78.00  104.00   1.0000   12.0000
omega____ theta____ kappa____ phi______ frames
    -      108.0000   77.0000   60.0000 26

#__ type_ start__ end____ width___ exp.time_
 41 omega   82.00  109.00   1.0000   12.0000
omega____ theta____ kappa____ phi______ frames
    -      108.0000   37.0000   30.0000 27

#__ type_ start__ end____ width___ exp.time_
 42 omega   82.00  128.00   1.0000   12.0000
omega____ theta____ kappa____ phi______ frames
    -      108.0000   37.0000   60.0000 46

#__ type_ start__ end____ width___ exp.time_
 43 omega   81.00  120.00   1.0000    4.0000
omega____ theta____ kappa____ phi______ frames
    -       54.0000   77.0000  -30.0000 39

#__ type_ start__ end____ width___ exp.time_
 44 omega   75.00  125.00   1.0000    4.0000
omega____ theta____ kappa____ phi______ frames
    -       56.0000   77.0000   17.6673 50

#__ type_ start__ end____ width___ exp.time_
 45 omega   54.00  110.00   1.0000    4.0000
omega____ theta____ kappa____ phi______ frames
    -       72.0000   54.0000  -48.3021 56

#__ type_ start__ end____ width___ exp.time_
 46 omega   32.00   58.00   1.0000    4.0000
omega____ theta____ kappa____ phi______ frames
    -       60.0000   75.0000  -72.1257 26

#__ type_ start__ end____ width___ exp.time_
 47 omega   25.00   54.00   1.0000    4.0000
omega____ theta____ kappa____ phi______ frames
    -       54.0000   77.0000  -30.0000 29

#__ type_ start__ end____ width___ exp.time_
 48 omega   26.00   54.00   1.0000    4.0000
omega____ theta____ kappa____ phi______ frames
    -       56.0000   77.0000   17.6673 28

#__ type_ start__ end____ width___ exp.time_
 49 omega   32.00   63.00   1.0000    4.0000
omega____ theta____ kappa____ phi______ frames
    -       60.0000   74.0000   39.5521 31

#__ type_ start__ end____ width___ exp.time_
 50 omega   34.00  121.00   1.0000    4.0000
omega____ theta____ kappa____ phi______ frames
    -       60.0000   73.0000   81.9921 87

#__ type_ start__ end____ width___ exp.time_
 51 omega   32.00   63.00   1.0000    4.0000
omega____ theta____ kappa____ phi______ frames
    -       60.0000   76.0000  162.1639 31

#__ type_ start__ end____ width___ exp.time_
 52 omega   28.00   53.00   1.0000    4.0000
omega____ theta____ kappa____ phi______ frames
    -       56.0000   75.0000  132.9707 25

#__ type_ start__ end____ width___ exp.time_
 53 omega   15.00   40.00   1.0000    4.0000
omega____ theta____ kappa____ phi______ frames
    -       48.0000   82.0000  149.1356 25

#__ type_ start__ end____ width___ exp.time_
 54 omega    8.00   33.00   1.0000    4.0000
omega____ theta____ kappa____ phi______ frames
    -       44.0000   87.0000  126.9106 25

#__ type_ start__ end____ width___ exp.time_
 55 omega   11.00   36.00   1.0000    4.0000
omega____ theta____ kappa____ phi______ frames
    -       44.0000   82.0000  108.2199 25

#__ type_ start__ end____ width___ exp.time_
 56 omega    8.00   33.00   1.0000    4.0000
omega____ theta____ kappa____ phi______ frames
    -       44.0000   87.0000   26.2326 25

#__ type_ start__ end____ width___ exp.time_
 57 omega   10.00   35.00   1.0000    4.0000
omega____ theta____ kappa____ phi______ frames
    -       44.0000   84.0000  -51.5840 25

#__ type_ start__ end____ width___ exp.time_
 58 omega   25.00   51.00   1.0000    4.0000
omega____ theta____ kappa____ phi______ frames
    -       54.0000   77.0000  -90.0000 26

#__ type_ start__ end____ width___ exp.time_
 59 omega   32.00  127.00   1.0000    4.0000
omega____ theta____ kappa____ phi______ frames
    -       60.0000   75.0000 -137.4673 95

#__ type_ start__ end____ width___ exp.time_
 60 omega   35.00   61.00   1.0000    4.0000
omega____ theta____ kappa____ phi______ frames
    -       60.0000   74.0000 -173.4918 26

#__ type_ start__ end____ width___ exp.time_
 61 omega    7.00   32.00   1.0000    4.0000
omega____ theta____ kappa____ phi______ frames
    -       44.0000   89.0000 -171.7669 25

#__ type_ start__ end____ width___ exp.time_
 62 omega   -9.00   66.00   1.0000    1.0000
omega____ theta____ kappa____ phi______ frames
    -        0.0000   77.0000  -90.0000 75

#__ type_ start__ end____ width___ exp.time_
 63 omega   17.00   65.00   1.0000    1.0000
omega____ theta____ kappa____ phi______ frames
    -        0.0000   77.0000   60.0000 48

#__ type_ start__ end____ width___ exp.time_
 64 omega  -11.00   16.00   1.0000    1.0000
omega____ theta____ kappa____ phi______ frames
    -        0.0000  -77.0000  -60.0000 27

#__ type_ start__ end____ width___ exp.time_
 65 omega    4.00   86.00   1.0000    4.0000
omega____ theta____ kappa____ phi______ frames
    -       54.0000  -99.0000 -150.0000 82

#__ type_ start__ end____ width___ exp.time_
 66 omega   53.00  112.00   1.0000   12.0000
omega____ theta____ kappa____ phi______ frames
    -      108.0000 -111.0000 -180.0000 59

#__ type_ start__ end____ width___ exp.time_
 67 omega   45.00  136.00   1.0000   12.0000
omega____ theta____ kappa____ phi______ frames
    -      108.0000  -77.0000 -180.0000 91

#__ type_ start__ end____ width___ exp.time_
 68 omega   -8.00   72.00   1.0000    4.0000
omega____ theta____ kappa____ phi______ frames
    -       54.0000  -57.0000 -120.0000 80

#__ type_ start__ end____ width___ exp.time_
 69 omega  -28.00   16.00   1.0000    1.0000
omega____ theta____ kappa____ phi______ frames
    -        0.0000   77.0000   60.0000 44

#__ type_ start__ end____ width___ exp.time_
 70 omega  -36.00   -2.00   1.0000    1.0000
omega____ theta____ kappa____ phi______ frames
    -       20.0000  123.0000   18.0388 34

#__ type_ start__ end____ width___ exp.time_
 71 omega  -25.00    0.00   1.0000    4.0000
omega____ theta____ kappa____ phi______ frames
    -       28.0000  118.0000  -86.6126 25

#__ type_ start__ end____ width___ exp.time_
 72 omega  -34.00    4.00   1.0000    1.0000
omega____ theta____ kappa____ phi______ frames
    -       12.0000  116.0000  175.3026 38

#__ type_ start__ end____ width___ exp.time_
 73 omega  -63.00  -21.00   1.0000    1.0000
omega____ theta____ kappa____ phi______ frames
    -        0.0000  -77.0000  -60.0000 42
;
_diffrn_measurement_device 'four-circle diffractometer'
_diffrn_measurement_device_type 'SuperNova, Dual, Cu at zero, Eos'
_diffrn_measurement_method '\w scans'
_diffrn_orient_matrix_UB_11 -0.0560911000
_diffrn_orient_matrix_UB_12 -0.0307113000
_diffrn_orient_matrix_UB_13 -0.1039413000
_diffrn_orient_matrix_UB_21 -0.0475462000
_diffrn_orient_matrix_UB_22 -0.0722423000
_diffrn_orient_matrix_UB_23 0.0708178000
_diffrn_orient_matrix_UB_31 -0.0438163000
_diffrn_orient_matrix_UB_32 0.0341389000
_diffrn_orient_matrix_UB_33 0.0562371000
_diffrn_radiation_monochromator mirror
_diffrn_radiation_probe x-ray
_diffrn_radiation_type 'Cu K\a'
_diffrn_radiation_wavelength 1.54184
_diffrn_reflns_av_R_equivalents 0.0214
_diffrn_reflns_av_unetI/netI 0.0128
_diffrn_reflns_Laue_measured_fraction_full 1.000
_diffrn_reflns_Laue_measured_fraction_max 1.000
_diffrn_reflns_limit_h_max 24
_diffrn_reflns_limit_h_min -24
_diffrn_reflns_limit_k_max 24
_diffrn_reflns_limit_k_min -24
_diffrn_reflns_limit_l_max 13
_diffrn_reflns_limit_l_min -13
_diffrn_reflns_number 19066
_diffrn_reflns_point_group_measured_fraction_full 0.999
_diffrn_reflns_point_group_measured_fraction_max 0.999
_diffrn_reflns_theta_full 67.013
_diffrn_reflns_theta_max 67.013
_diffrn_reflns_theta_min 4.255
_diffrn_source 'sealed X-ray tube'
_diffrn_source_type 'SuperNova (Cu) X-ray Source'
_exptl_absorpt_coefficient_mu 2.004
_exptl_absorpt_correction_T_max 0.986
_exptl_absorpt_correction_T_min 0.974
_exptl_absorpt_correction_type gaussian
_exptl_absorpt_process_details
;
CrysAlisPro, Agilent Technologies,
Version 1.171.37.34 (release 22-05-2014 CrysAlis171 .NET)
(compiled May 22 2014,16:03:01)
Numerical absorption correction based on gaussian integration over
            a multifaceted crystal model
Empirical absorption correction using spherical harmonics,
 implemented in SCALE3 ABSPACK scaling algorithm.
;
_exptl_crystal_colour 'clear light yellow'
_exptl_crystal_colour_lustre clear
_exptl_crystal_colour_modifier light
_exptl_crystal_colour_primary yellow
_exptl_crystal_density_diffrn 1.325
_exptl_crystal_description irregular
_exptl_crystal_F_000 1746
_exptl_crystal_size_max 0.183
_exptl_crystal_size_mid 0.1321
_exptl_crystal_size_min 0.0705
_refine_diff_density_max 0.159
_refine_diff_density_min -0.232
_refine_diff_density_rms 0.030
_refine_ls_abs_structure_details
;
 Flack x determined using 1613 quotients [(I+)-(I-)]/[(I+)+(I-)]
 (Parsons, Flack and Wagner, Acta Cryst. B69 (2013) 249-259).
;
_refine_ls_abs_structure_Flack -0.005(3)
_refine_ls_extinction_method none
_refine_ls_goodness_of_fit_ref 1.052
_refine_ls_hydrogen_treatment mixed
_refine_ls_matrix_type full
_refine_ls_number_parameters 245
_refine_ls_number_reflns 3300
_refine_ls_number_restraints 1
_refine_ls_restrained_S_all 1.051
_refine_ls_R_factor_all 0.0219
_refine_ls_R_factor_gt 0.0217
_refine_ls_shift/su_max 0.001
_refine_ls_shift/su_mean 0.000
_refine_ls_structure_factor_coef Fsqd
_refine_ls_weighting_details 'w=1/[\s^2^(Fo^2^)+(0.0300P)^2^+2.5982P] where P=(Fo^2^+2Fc^2^)/3'
_refine_ls_weighting_scheme calc
_refine_ls_wR_factor_gt 0.0550
_refine_ls_wR_factor_ref 0.0552
_reflns_Friedel_coverage 0.999
_reflns_Friedel_fraction_full 0.999
_reflns_Friedel_fraction_max 0.999
_reflns_number_gt 3273
_reflns_number_total 3300
_reflns_threshold_expression 'I > 2\s(I)'
_cod_data_source_file cs6b03121_si_002.cif
_cod_data_source_block ijsf1487
_cod_original_cell_volume 4181.48(10)
_cod_database_code 4514163
_chemical_oxdiff_formula 'C20 H19 Cl N2 O3'
_chemical_oxdiff_usercomment Alan-5-405
_shelx_space_group_comment
;
The symmetry employed for this shelxl refinement is uniquely defined
by the following loop, which should always be used as a source of
symmetry information in preference to the above space-group names.
They are only intended as comments.
;
_reflns_odcompleteness_completeness 100.00
_reflns_odcompleteness_iscentric 1
_reflns_odcompleteness_theta 66.97
_olex2_refinement_description
;
1. Fixed Uiso
 At 1.2 times of:
  All C(H) groups, All C(H,H) groups
 At 1.5 times of:
  All C(H,H,H) groups
2.a Ternary CH refined with riding coordinates:
 C16(H16)
2.b Secondary CH2 refined with riding coordinates:
 C15(H15A,H15B)
2.c Aromatic/amide H refined with riding coordinates:
 C2(H2), C3(H3), C4(H4), C5(H5), C10(H10), C11(H11), C13(H13), C14(H14)
2.d Idealised Me refined as rotating group:
 C18(H18A,H18B,H18C), C20(H20A,H20B,H20C)
;
_shelx_shelxl_version_number 2014/7

loop_
_space_group_symop_operation_xyz
'x, y, z'
'-y, x-y, z'
'-x+y, -x, z'
'x+2/3, y+1/3, z+1/3'
'-y+2/3, x-y+1/3, z+1/3'
'-x+y+2/3, -x+1/3, z+1/3'
'x+1/3, y+2/3, z+2/3'
'-y+1/3, x-y+2/3, z+2/3'
'-x+y+1/3, -x+2/3, z+2/3'

loop_
_atom_site_label
_atom_site_type_symbol
_atom_site_fract_x
_atom_site_fract_y
_atom_site_fract_z
_atom_site_U_iso_or_equiv
_atom_site_adp_type
_atom_site_occupancy
_atom_site_site_symmetry_order
_atom_site_calc_flag
_atom_site_refinement_flags_posn
C1 C 0.56529(10) 0.88433(10) 0.21327(18) 0.0172(4) Uani 1 1 d .
C2 C 0.56878(12) 0.91947(11) 0.10509(19) 0.0221(4) Uani 1 1 d .
H2 H 0.5401 0.9417 0.0921 0.027 Uiso 1 1 calc R
C3 C 0.61620(12) 0.92005(11) 0.01808(19) 0.0240(4) Uani 1 1 d .
H3 H 0.6202 0.9440 -0.0541 0.029 Uiso 1 1 calc R
C4 C 0.65835(12) 0.88530(11) 0.03632(19) 0.0238(4) Uani 1 1 d .
H4 H 0.6893 0.8858 -0.0243 0.029 Uiso 1 1 calc R
C5 C 0.65457(11) 0.85010(11) 0.14360(18) 0.0197(4) Uani 1 1 d .
H5 H 0.6826 0.8270 0.1552 0.024 Uiso 1 1 calc R
C6 C 0.60793(10) 0.84981(10) 0.23433(17) 0.0159(4) Uani 1 1 d .
C7 C 0.59258(10) 0.82207(10) 0.35490(16) 0.0151(4) Uani 1 1 d .
C8 C 0.54214(10) 0.83957(10) 0.40070(17) 0.0158(4) Uani 1 1 d .
C9 C 0.50464(11) 0.82369(10) 0.51786(17) 0.0171(4) Uani 1 1 d .
C10 C 0.42896(12) 0.79866(11) 0.52407(18) 0.0209(4) Uani 1 1 d .
H10 H 0.4020 0.7900 0.4537 0.025 Uiso 1 1 calc R
C11 C 0.39291(12) 0.78635(12) 0.6332(2) 0.0241(4) Uani 1 1 d .
H11 H 0.3423 0.7696 0.6366 0.029 Uiso 1 1 calc R
C12 C 0.43402(13) 0.79949(12) 0.73677(19) 0.0247(4) Uani 1 1 d .
C13 C 0.50868(13) 0.82295(12) 0.73420(18) 0.0253(5) Uani 1 1 d .
H13 H 0.5350 0.8305 0.8050 0.030 Uiso 1 1 calc R
C14 C 0.54441(12) 0.83532(11) 0.62450(18) 0.0217(4) Uani 1 1 d .
H14 H 0.5950 0.8514 0.6219 0.026 Uiso 1 1 calc R
C15 C 0.62299(10) 0.77759(10) 0.41231(17) 0.0158(4) Uani 1 1 d .
H15A H 0.6352 0.7929 0.4950 0.019 Uiso 1 1 calc R
H15B H 0.6685 0.7880 0.3718 0.019 Uiso 1 1 calc R
C16 C 0.56792(10) 0.69345(10) 0.40802(16) 0.0147(4) Uani 1 1 d .
H16 H 0.5250 0.6817 0.4589 0.018 Uiso 1 1 calc R
C17 C 0.54222(10) 0.67199(10) 0.27978(18) 0.0154(4) Uani 1 1 d .
C18 C 0.44785(14) 0.65085(15) 0.1425(2) 0.0343(5) Uani 1 1 d .
H18A H 0.4793 0.6938 0.0950 0.051 Uiso 1 1 calc GR
H18B H 0.3980 0.6423 0.1410 0.051 Uiso 1 1 calc GR
H18C H 0.4485 0.6083 0.1105 0.051 Uiso 1 1 calc GR
C19 C 0.57165(11) 0.57968(11) 0.44279(19) 0.0194(4) Uani 1 1 d .
C20 C 0.61564(12) 0.54626(12) 0.4931(2) 0.0308(5) Uani 1 1 d .
H20A H 0.6278 0.5229 0.4300 0.046 Uiso 1 1 calc GR
H20B H 0.5866 0.5099 0.5526 0.046 Uiso 1 1 calc GR
H20C H 0.6605 0.5847 0.5288 0.046 Uiso 1 1 calc GR
Cl1 Cl 0.38979(4) 0.78677(4) 0.87432(5) 0.03895(16) Uani 1 1 d .
N1 N 0.52454(9) 0.87606(9) 0.31475(15) 0.0183(3) Uani 1 1 d .
N2 N 0.60428(9) 0.65402(9) 0.45125(16) 0.0188(3) Uani 1 1 d .
O1 O 0.57901(8) 0.66758(8) 0.20019(12) 0.0221(3) Uani 1 1 d .
O2 O 0.47470(7) 0.66326(8) 0.26461(12) 0.0207(3) Uani 1 1 d .
O3 O 0.51015(8) 0.54192(8) 0.39631(13) 0.0237(3) Uani 1 1 d .
H2A H 0.6472(17) 0.6807(16) 0.480(2) 0.030(7) Uiso 1 1 d .
H1 H 0.5008(15) 0.8960(14) 0.327(2) 0.022(6) Uiso 1 1 d .

loop_
_atom_site_aniso_label
_atom_site_aniso_U_11
_atom_site_aniso_U_22
_atom_site_aniso_U_33
_atom_site_aniso_U_23
_atom_site_aniso_U_13
_atom_site_aniso_U_12
C1 0.0167(9) 0.0130(9) 0.0212(9) -0.0010(7) 0.0000(7) 0.0068(7)
C2 0.0247(10) 0.0191(10) 0.0255(10) 0.0033(8) -0.0003(8) 0.0131(9)
C3 0.0286(11) 0.0188(10) 0.0208(9) 0.0052(8) 0.0023(8) 0.0090(9)
C4 0.0238(10) 0.0206(10) 0.0238(10) 0.0007(8) 0.0051(8) 0.0087(8)
C5 0.0185(9) 0.0166(9) 0.0247(10) -0.0008(8) 0.0011(8) 0.0092(8)
C6 0.0137(9) 0.0111(8) 0.0200(9) -0.0017(7) -0.0021(7) 0.0041(7)
C7 0.0144(9) 0.0122(8) 0.0180(9) -0.0032(7) -0.0038(7) 0.0061(7)
C8 0.0157(9) 0.0132(9) 0.0188(9) -0.0024(7) -0.0030(7) 0.0075(7)
C9 0.0226(10) 0.0141(9) 0.0188(9) -0.0012(7) -0.0004(7) 0.0122(8)
C10 0.0261(11) 0.0222(10) 0.0189(9) 0.0003(7) -0.0013(8) 0.0155(9)
C11 0.0250(11) 0.0265(10) 0.0251(11) 0.0025(8) 0.0043(8) 0.0161(9)
C12 0.0384(12) 0.0244(10) 0.0181(10) 0.0017(8) 0.0057(8) 0.0208(10)
C13 0.0383(12) 0.0274(11) 0.0174(10) -0.0048(8) -0.0071(9) 0.0218(10)
C14 0.0250(10) 0.0226(10) 0.0218(10) -0.0054(8) -0.0051(8) 0.0151(9)
C15 0.0148(9) 0.0144(9) 0.0197(9) -0.0030(7) -0.0036(7) 0.0084(8)
C16 0.0126(8) 0.0158(9) 0.0179(9) -0.0002(7) -0.0012(7) 0.0088(7)
C17 0.0156(9) 0.0117(8) 0.0186(9) -0.0020(7) -0.0015(7) 0.0066(7)
C18 0.0360(13) 0.0462(14) 0.0239(11) -0.0109(10) -0.0162(9) 0.0228(11)
C19 0.0172(9) 0.0155(9) 0.0255(10) 0.0000(8) -0.0016(8) 0.0082(8)
C20 0.0238(11) 0.0179(10) 0.0523(14) 0.0014(10) -0.0099(10) 0.0116(9)
Cl1 0.0568(4) 0.0525(4) 0.0186(2) 0.0047(2) 0.0113(2) 0.0355(3)
N1 0.0213(8) 0.0207(8) 0.0207(8) 0.0018(6) 0.0023(7) 0.0164(8)
N2 0.0142(8) 0.0150(8) 0.0276(9) -0.0017(7) -0.0075(7) 0.0075(7)
O1 0.0269(7) 0.0232(7) 0.0208(7) -0.0025(6) 0.0029(6) 0.0160(6)
O2 0.0184(7) 0.0282(7) 0.0185(7) -0.0051(6) -0.0070(5) 0.0138(6)
O3 0.0174(7) 0.0166(7) 0.0344(8) -0.0026(6) -0.0065(6) 0.0064(6)

loop_
_atom_type_symbol
_atom_type_description
_atom_type_scat_dispersion_real
_atom_type_scat_dispersion_imag
_atom_type_scat_source
C C 0.0181 0.0091 'International Tables Vol C Tables 4.2.6.8 and 6.1.1.4'
H H 0.0000 0.0000 'International Tables Vol C Tables 4.2.6.8 and 6.1.1.4'
Cl Cl 0.3639 0.7018 'International Tables Vol C Tables 4.2.6.8 and 6.1.1.4'
N N 0.0311 0.0180 'International Tables Vol C Tables 4.2.6.8 and 6.1.1.4'
O O 0.0492 0.0322 'International Tables Vol C Tables 4.2.6.8 and 6.1.1.4'

loop_
_exptl_crystal_face_index_h
_exptl_crystal_face_index_k
_exptl_crystal_face_index_l
_exptl_crystal_face_perp_dist
_exptl_oxdiff_crystal_face_indexfrac_h
_exptl_oxdiff_crystal_face_indexfrac_k
_exptl_oxdiff_crystal_face_indexfrac_l
_exptl_oxdiff_crystal_face_x
_exptl_oxdiff_crystal_face_y
_exptl_oxdiff_crystal_face_z
-2 -2 5 0.0433 -2.0049 -1.9959 5.0010 -0.3461 0.5937 0.3010
2 2 -5 0.0273 2.0049 1.9959 -5.0010 0.3461 -0.5937 -0.3010
1 0 0 0.0618 1.0005 -0.0000 -0.0003 -0.0561 -0.0476 -0.0439
1 -1 0 0.0590 1.0006 -0.9997 0.0000 -0.0254 0.0246 -0.0780
-2 -1 0 0.0624 -2.0008 -0.9996 0.0010 0.1428 0.1674 0.0536
-2 1 0 0.0659 -2.0011 0.9998 0.0003 0.0815 0.0229 0.1218
0 1 0 0.0566 -0.0002 0.9997 -0.0003 -0.0307 -0.0722 0.0341
5 -2 1 0.0605 5.0018 -1.9990 0.9990 -0.3230 -0.0227 -0.2312
-4 2 -5 0.0459 -3.9980 1.9962 -4.9990 0.6825 -0.3081 -0.0378
2 0 5 0.0648 1.9967 0.0033 4.9990 -0.6317 0.2588 0.1938
1 -2 -5 0.0486 1.0050 -2.0028 -4.9993 0.5248 -0.2571 -0.3936
-3 5 -4 0.0447 -2.9988 4.9959 -4.0005 0.4306 -0.5016 0.0770

loop_
_geom_angle_atom_site_label_1
_geom_angle_atom_site_label_2
_geom_angle_atom_site_label_3
_geom_angle
C2 C1 C6 121.94(17)
N1 C1 C2 130.42(18)
N1 C1 C6 107.63(17)
C1 C2 H2 121.1
C3 C2 C1 117.73(18)
C3 C2 H2 121.1
C2 C3 H3 119.3
C2 C3 C4 121.36(19)
C4 C3 H3 119.3
C3 C4 H4 119.6
C5 C4 C3 120.8(2)
C5 C4 H4 119.6
C4 C5 H5 120.5
C4 C5 C6 119.03(18)
C6 C5 H5 120.5
C1 C6 C7 106.89(16)
C5 C6 C1 119.07(17)
C5 C6 C7 134.02(18)
C6 C7 C15 124.82(17)
C8 C7 C6 106.86(16)
C8 C7 C15 128.17(17)
C7 C8 C9 131.44(17)
C7 C8 N1 109.47(17)
N1 C8 C9 119.04(16)
C10 C9 C8 120.04(17)
C10 C9 C14 118.79(18)
C14 C9 C8 121.15(18)
C9 C10 H10 119.4
C11 C10 C9 121.26(19)
C11 C10 H10 119.4
C10 C11 H11 120.8
C12 C11 C10 118.5(2)
C12 C11 H11 120.8
C11 C12 Cl1 118.82(18)
C13 C12 C11 121.9(2)
C13 C12 Cl1 119.25(17)
C12 C13 H13 120.4
C12 C13 C14 119.21(19)
C14 C13 H13 120.4
C9 C14 H14 119.8
C13 C14 C9 120.3(2)
C13 C14 H14 119.8
C7 C15 H15A 109.1
C7 C15 H15B 109.1
C7 C15 C16 112.57(15)
H15A C15 H15B 107.8
C16 C15 H15A 109.1
C16 C15 H15B 109.1
C15 C16 H16 109.4
C17 C16 C15 108.42(14)
C17 C16 H16 109.4
N2 C16 C15 109.31(14)
N2 C16 H16 109.4
N2 C16 C17 110.85(15)
O1 C17 C16 125.19(16)
O1 C17 O2 124.05(18)
O2 C17 C16 110.62(15)
H18A C18 H18B 109.5
H18A C18 H18C 109.5
H18B C18 H18C 109.5
O2 C18 H18A 109.5
O2 C18 H18B 109.5
O2 C18 H18C 109.5
N2 C19 C20 115.45(18)
O3 C19 C20 122.65(18)
O3 C19 N2 121.90(18)
C19 C20 H20A 109.5
C19 C20 H20B 109.5
C19 C20 H20C 109.5
H20A C20 H20B 109.5
H20A C20 H20C 109.5
H20B C20 H20C 109.5
C1 N1 C8 109.11(16)
C1 N1 H1 125.5(18)
C8 N1 H1 124.3(18)
C16 N2 H2A 115.8(19)
C19 N2 C16 121.39(17)
C19 N2 H2A 122.8(19)
C17 O2 C18 115.46(16)

loop_
_geom_bond_atom_site_label_1
_geom_bond_atom_site_label_2
_geom_bond_distance
C1 C2 1.396(3)
C1 C6 1.411(3)
C1 N1 1.374(3)
C2 H2 0.9300
C2 C3 1.381(3)
C3 H3 0.9300
C3 C4 1.401(3)
C4 H4 0.9300
C4 C5 1.387(3)
C5 H5 0.9300
C5 C6 1.401(3)
C6 C7 1.438(3)
C7 C8 1.369(3)
C7 C15 1.500(2)
C8 C9 1.475(3)
C8 N1 1.382(3)
C9 C10 1.389(3)
C9 C14 1.401(3)
C10 H10 0.9300
C10 C11 1.387(3)
C11 H11 0.9300
C11 C12 1.383(3)
C12 C13 1.374(3)
C12 Cl1 1.743(2)
C13 H13 0.9300
C13 C14 1.389(3)
C14 H14 0.9300
C15 H15A 0.9700
C15 H15B 0.9700
C15 C16 1.539(3)
C16 H16 0.9800
C16 C17 1.517(3)
C16 N2 1.447(2)
C17 O1 1.206(2)
C17 O2 1.333(2)
C18 H18A 0.9600
C18 H18B 0.9600
C18 H18C 0.9600
C18 O2 1.449(3)
C19 C20 1.507(3)
C19 N2 1.344(3)
C19 O3 1.231(2)
C20 H20A 0.9600
C20 H20B 0.9600
C20 H20C 0.9600
N1 H1 0.80(3)
N2 H2A 0.84(3)

loop_
_geom_torsion_atom_site_label_1
_geom_torsion_atom_site_label_2
_geom_torsion_atom_site_label_3
_geom_torsion_atom_site_label_4
_geom_torsion
C1 C2 C3 C4 1.3(3)
C1 C6 C7 C8 0.6(2)
C1 C6 C7 C15 176.39(17)
C2 C1 C6 C5 -0.7(3)
C2 C1 C6 C7 177.99(18)
C2 C1 N1 C8 -177.5(2)
C2 C3 C4 C5 -1.0(3)
C3 C4 C5 C6 -0.2(3)
C4 C5 C6 C1 1.0(3)
C4 C5 C6 C7 -177.3(2)
C5 C6 C7 C8 179.0(2)
C5 C6 C7 C15 -5.2(3)
C6 C1 C2 C3 -0.4(3)
C6 C1 N1 C8 2.0(2)
C6 C7 C8 C9 178.07(18)
C6 C7 C8 N1 0.6(2)
C6 C7 C15 C16 -97.3(2)
C7 C8 C9 C10 -135.3(2)
C7 C8 C9 C14 46.4(3)
C7 C8 N1 C1 -1.7(2)
C7 C15 C16 C17 52.0(2)
C7 C15 C16 N2 172.94(15)
C8 C7 C15 C16 77.5(2)
C8 C9 C10 C11 -177.19(18)
C8 C9 C14 C13 177.34(17)
C9 C8 N1 C1 -179.49(16)
C9 C10 C11 C12 -0.1(3)
C10 C9 C14 C13 -0.9(3)
C10 C11 C12 C13 -1.1(3)
C10 C11 C12 Cl1 178.16(16)
C11 C12 C13 C14 1.3(3)
C12 C13 C14 C9 -0.3(3)
C14 C9 C10 C11 1.1(3)
C15 C7 C8 C9 2.5(3)
C15 C7 C8 N1 -174.97(17)
C15 C16 C17 O1 74.1(2)
C15 C16 C17 O2 -101.80(17)
C15 C16 N2 C19 -171.49(17)
C16 C17 O2 C18 173.37(17)
C17 C16 N2 C19 -52.0(2)
C20 C19 N2 C16 -179.17(19)
Cl1 C12 C13 C14 -177.99(16)
N1 C1 C2 C3 179.1(2)
N1 C1 C6 C5 179.70(17)
N1 C1 C6 C7 -1.6(2)
N1 C8 C9 C10 41.9(3)
N1 C8 C9 C14 -136.32(19)
N2 C16 C17 O1 -45.9(2)
N2 C16 C17 O2 138.22(16)
O1 C17 O2 C18 -2.6(3)
O3 C19 N2 C16 1.2(3)
